data_4068465
loop_
_publ_author_name
'Bernechea, Mar\'ia'
'Berenguer, Jes\'us R.'
'Lalinde, Elena'
'Torroba, Javier'

_publ_section_title
;
 Facile Single or Double C&#x2212;H Bond Activation on a Cp* Ligand
 Promoted by the Presence of Alkynylphosphine Ligands
;
_journal_issue 1
_journal_name_full Organometallics
_journal_page_first 312
_journal_paper_doi 10.1021/om800867h
_journal_volume 28
_journal_year 2009
_chemical_formula_sum 'C51 H45 Cl F3 O3 P2 Rh S'
_chemical_formula_weight 995.23
_chemical_name_common 'Compound X'
_chemical_name_systematic
;
 ?
;
_space_group_IT_number 14
_symmetry_cell_setting monoclinic
_symmetry_space_group_name_Hall '-P 2yn'
_symmetry_space_group_name_H-M 'P 1 21/n 1'
_atom_sites_solution_hydrogens geom
_atom_sites_solution_primary direct
_atom_sites_solution_secondary difmap
_cell_angle_alpha 90
_cell_angle_beta 90.5170(10)
_cell_angle_gamma 90
_cell_formula_units_Z 4
_cell_length_a 15.4650(3)
_cell_length_b 15.0860(3)
_cell_length_c 19.0140(4)
_cell_measurement_reflns_used 45712
_cell_measurement_temperature 123.0(10)
_cell_volume 4435.88(15)
_computing_cell_refinement 'HKL Scalepack (Otwinowski & Minor 1997)'
_computing_data_collection 'Collect (Nonius BV, 1997-2000)'
_computing_data_reduction 'HKL Denzo and Scalepack (Otwinowski & Minor 1997)'
_computing_structure_refinement 'SHELXL-97 (Sheldrick, 1997)'
_diffrn_ambient_temperature 123.0(10)
_diffrn_measured_fraction_theta_full 0.996
_diffrn_measured_fraction_theta_max 0.996
_diffrn_measurement_device '95mm CCD camera on \k-goniostat'
_diffrn_measurement_device_type KappaCCD
_diffrn_measurement_method CCD
_diffrn_orient_matrix_type 'by Nonius Collect from scalepack cell'
_diffrn_orient_matrix_UB_11 -0.0191309
_diffrn_orient_matrix_UB_12 0.0592128
_diffrn_orient_matrix_UB_13 -0.0179375
_diffrn_orient_matrix_UB_21 0.0442007
_diffrn_orient_matrix_UB_22 0.0295257
_diffrn_orient_matrix_UB_23 0.0307371
_diffrn_orient_matrix_UB_31 0.0431509
_diffrn_orient_matrix_UB_32 -0.003992
_diffrn_orient_matrix_UB_33 -0.0387261
_diffrn_radiation_monochromator graphite
_diffrn_radiation_type MoK\a
_diffrn_radiation_wavelength 0.71073
_diffrn_reflns_av_R_equivalents 0.0479
_diffrn_reflns_av_unetI/netI 0.0533
_diffrn_reflns_limit_h_max 19
_diffrn_reflns_limit_h_min -19
_diffrn_reflns_limit_k_max 18
_diffrn_reflns_limit_k_min -18
_diffrn_reflns_limit_l_max 23
_diffrn_reflns_limit_l_min -23
_diffrn_reflns_number 32930
_diffrn_reflns_theta_full 26.37
_diffrn_reflns_theta_max 26.37
_diffrn_reflns_theta_min 3.41
_exptl_absorpt_coefficient_mu 0.621
_exptl_absorpt_correction_T_max 0.889
_exptl_absorpt_correction_T_min 0.798
_exptl_absorpt_correction_type multi-scan
_exptl_absorpt_process_details
;
        multi-scan from symmetry-related measurements
 Sortav (Blessing 1995)
;
_exptl_crystal_colour orange
_exptl_crystal_density_diffrn 1.49
_exptl_crystal_density_method 'not measured'
_exptl_crystal_description block
_exptl_crystal_F_000 2040
_exptl_crystal_size_max 0.4
_exptl_crystal_size_mid 0.4
_exptl_crystal_size_min 0.2
_refine_diff_density_max 1.565
_refine_diff_density_min -2.07
_refine_diff_density_rms 0.28
_refine_ls_extinction_coef 0.0126(14)
_refine_ls_extinction_expression Fc^*^=kFc[1+0.001xFc^2^\l^3^/sin(2\q)]^-1/4^
_refine_ls_extinction_method SHELXL
_refine_ls_goodness_of_fit_ref 1.039
_refine_ls_hydrogen_treatment constr
_refine_ls_matrix_type full
_refine_ls_number_parameters 556
_refine_ls_number_reflns 9033
_refine_ls_number_restraints 25
_refine_ls_restrained_S_all 1.076
_refine_ls_R_factor_all 0.1131
_refine_ls_R_factor_gt 0.0861
_refine_ls_shift/su_max 3.643
_refine_ls_shift/su_mean 0.059
_refine_ls_structure_factor_coef Fsqd
_refine_ls_weighting_details 'calc w=1/[\s^2^(Fo^2^)+(0.1724P)^2^+13.6069P] where P=(Fo^2^+2Fc^2^)/3'
_refine_ls_weighting_scheme calc
_refine_ls_wR_factor_gt 0.2357
_refine_ls_wR_factor_ref 0.2644
_reflns_number_gt 6883
_reflns_number_total 9033
_reflns_threshold_expression >2sigma(I)
_cod_data_source_file om800867h_si_001.cif
_cod_data_source_block 1,2
_cod_original_sg_symbol_H-M 'P 21/n'
_cod_database_code 4068465

loop_
_symmetry_equiv_pos_as_xyz
'x, y, z'
'-x+1/2, y+1/2, -z+1/2'
'-x, -y, -z'
'x-1/2, -y-1/2, z-1/2'

loop_
_atom_site_label
_atom_site_type_symbol
_atom_site_fract_x
_atom_site_fract_y
_atom_site_fract_z
_atom_site_U_iso_or_equiv
_atom_site_adp_type
_atom_site_occupancy
_atom_site_symmetry_multiplicity
_atom_site_calc_flag
_atom_site_refinement_flags
_atom_site_disorder_assembly
_atom_site_disorder_group
Rh1 Rh 0.06841(3) 0.23003(3) -0.17437(2) 0.0295(2) Uani 1 1 d . A .
Cl1 Cl -0.03926(11) 0.22260(11) -0.08336(9) 0.0401(4) Uani 1 1 d . . .
P1 P 0.02736(11) 0.10621(11) -0.23705(8) 0.0339(4) Uani 1 1 d . . .
P2 P -0.01005(12) 0.32882(12) -0.24274(9) 0.0359(4) Uani 1 1 d . . .
C1A C 0.1042(8) 0.0865(9) -0.3080(8) 0.024(3) Uani 0.6 1 d P A 1
H1A H 0.0901 0.0387 -0.3367 0.029 Uiso 0.6 1 calc PR A 1
C2A C 0.1769(7) 0.1282(7) -0.3261(5) 0.032(2) Uani 0.6 1 d P A 1
C3A C 0.2248(9) 0.1979(9) -0.2824(7) 0.038(3) Uani 0.6 1 d P A 1
H3A1 H 0.2839 0.177 -0.2781 0.046 Uiso 0.6 1 calc PR A 1
H3A2 H 0.2268 0.2507 -0.3115 0.046 Uiso 0.6 1 calc PR A 1
C4A C 0.2159(8) 0.1113(8) -0.3956(6) 0.0416(13) Uani 0.6 1 d P A 1
C5A C 0.1642(9) 0.0817(10) -0.4503(7) 0.0416(13) Uani 0.6 1 d P A 1
H5A H 0.1065 0.0687 -0.442 0.05 Uiso 0.6 1 calc PR A 1
C6A C 0.1974(8) 0.0710(8) -0.5183(6) 0.0416(13) Uani 0.6 1 d P A 1
H6A H 0.1627 0.0501 -0.5549 0.05 Uiso 0.6 1 calc PR A 1
C7A C 0.2867(8) 0.0933(9) -0.5296(7) 0.0416(13) Uani 0.6 1 d P A 1
H7A H 0.3098 0.0903 -0.5746 0.05 Uiso 0.6 1 calc PR A 1
C8A C 0.3357(9) 0.1182(10) -0.4758(6) 0.0416(13) Uani 0.6 1 d P A 1
H8A H 0.3938 0.1304 -0.4834 0.05 Uiso 0.6 1 calc PR A 1
C9A C 0.3038(8) 0.1268(8) -0.4088(6) 0.0416(13) Uani 0.6 1 d P A 1
H9A H 0.3406 0.1429 -0.3721 0.05 Uiso 0.6 1 calc PR A 1
C1B C 0.081(3) 0.094(3) -0.314(2) 0.072(3) Uani 0.4 1 d P A 2
C2B C 0.1250(18) 0.0896(18) -0.3658(12) 0.072(3) Uani 0.4 1 d P A 2
C3B C 0.2439(14) 0.248(2) -0.2818(11) 0.057(6) Uani 0.4 1 d P A 2
H3B1 H 0.3037 0.2619 -0.274 0.085 Uiso 0.4 1 calc PR A 2
H3B2 H 0.2156 0.2969 -0.3046 0.085 Uiso 0.4 1 calc PR A 2
H3B3 H 0.2394 0.1962 -0.3111 0.085 Uiso 0.4 1 calc PR A 2
C4B C 0.2653(16) 0.1062(16) -0.4303(12) 0.072(3) Uani 0.4 1 d PD A 2
H4B H 0.294 0.114 -0.3876 0.086 Uiso 0.4 1 calc PR A 2
C5B C 0.1764(17) 0.0887(16) -0.4311(12) 0.072(3) Uani 0.4 1 d PD A 2
C6B C 0.1295(16) 0.0782(16) -0.4931(10) 0.072(3) Uani 0.4 1 d PD A 2
H6B H 0.0712 0.0632 -0.4924 0.086 Uiso 0.4 1 calc PR A 2
C7B C 0.1717(15) 0.0905(17) -0.5551(12) 0.072(3) Uani 0.4 1 d PD A 2
H7B H 0.1417 0.092 -0.5977 0.086 Uiso 0.4 1 calc PR A 2
C8B C 0.2595(16) 0.1005(19) -0.5523(13) 0.072(3) Uani 0.4 1 d PD A 2
H8B H 0.2877 0.0994 -0.5953 0.086 Uiso 0.4 1 calc PR A 2
C9B C 0.3116(17) 0.112(2) -0.4934(12) 0.072(3) Uani 0.4 1 d PD A 2
H9B H 0.3708 0.1224 -0.4953 0.086 Uiso 0.4 1 calc PR A 2
C10 C 0.0330(4) 0.0036(4) -0.1878(4) 0.0361(14) Uani 1 1 d . A .
C11 C 0.0251(6) 0.0036(5) -0.1155(4) 0.050(2) Uani 1 1 d . . .
H11 H 0.0131 0.0564 -0.0922 0.06 Uiso 1 1 calc R A .
C12 C 0.0347(7) -0.0740(5) -0.0769(4) 0.061(2) Uani 1 1 d . A .
H12 H 0.0286 -0.0727 -0.0283 0.074 Uiso 1 1 calc R . .
C13 C 0.0532(6) -0.1522(5) -0.1099(4) 0.0517(19) Uani 1 1 d . . .
H13 H 0.0614 -0.2038 -0.0839 0.062 Uiso 1 1 calc R A .
C14 C 0.0594(5) -0.1536(5) -0.1819(4) 0.0522(19) Uani 1 1 d . A .
H14 H 0.0704 -0.2069 -0.2048 0.063 Uiso 1 1 calc R . .
C15 C 0.0496(5) -0.0765(5) -0.2207(4) 0.0427(16) Uani 1 1 d . . .
H15 H 0.0542 -0.0785 -0.2694 0.051 Uiso 1 1 calc R A .
C16 C -0.0757(5) 0.0994(5) -0.2810(4) 0.0475(18) Uani 1 1 d . A .
C17 C -0.1454(6) 0.0635(7) -0.2497(6) 0.076(3) Uani 1 1 d . . .
H17 H -0.1397 0.0393 -0.2049 0.091 Uiso 1 1 calc R A .
C18 C -0.2270(7) 0.0622(8) -0.2839(8) 0.097(4) Uani 1 1 d . A .
H18 H -0.2749 0.0377 -0.2621 0.116 Uiso 1 1 calc R . .
C19 C -0.2334(8) 0.0972(8) -0.3489(8) 0.093(4) Uani 1 1 d . . .
H19 H -0.2868 0.0964 -0.3717 0.111 Uiso 1 1 calc R A .
C20 C -0.1636(8) 0.1345(7) -0.3828(6) 0.085(3) Uani 1 1 d . A .
H20 H -0.1699 0.1582 -0.4277 0.102 Uiso 1 1 calc R . .
C21 C -0.0835(7) 0.1358(6) -0.3486(5) 0.066(2) Uani 1 1 d . . .
H21 H -0.0357 0.1606 -0.3705 0.079 Uiso 1 1 calc R A .
C22 C 0.0381(5) 0.3435(5) -0.3248(4) 0.0465(18) Uani 1 1 d . A .
C23 C 0.0770(6) 0.3593(5) -0.3757(4) 0.0503(19) Uani 1 1 d . . .
C24 C 0.1275(6) 0.3854(6) -0.4372(4) 0.054(2) Uani 1 1 d . A .
C25 C 0.1944(7) 0.3376(7) -0.4633(5) 0.074(3) Uani 1 1 d . . .
H25 H 0.2099 0.2846 -0.4415 0.088 Uiso 1 1 calc R A .
C26 C 0.2397(7) 0.3655(7) -0.5208(5) 0.077(3) Uani 1 1 d . A .
H26 H 0.285 0.3317 -0.5382 0.093 Uiso 1 1 calc R . .
C27 C 0.2177(8) 0.4420(9) -0.5516(5) 0.087(3) Uani 1 1 d . . .
H27 H 0.2425 0.4572 -0.5943 0.104 Uiso 1 1 calc R A .
C28 C 0.1579(8) 0.4999(8) -0.5210(5) 0.081(3) Uani 1 1 d . A .
H28 H 0.1501 0.5566 -0.5392 0.097 Uiso 1 1 calc R . .
C29 C 0.1105(8) 0.4722(7) -0.4633(5) 0.075(3) Uani 1 1 d . . .
H29 H 0.0695 0.5087 -0.4427 0.09 Uiso 1 1 calc R A .
C30 C -0.0092(4) 0.4418(4) -0.2068(3) 0.0365(14) Uani 1 1 d . A .
C31 C -0.0250(5) 0.4525(5) -0.1358(4) 0.0418(16) Uani 1 1 d . . .
H31 H -0.0308 0.4028 -0.1072 0.05 Uiso 1 1 calc R A .
C32 C -0.0322(5) 0.5361(5) -0.1070(4) 0.0482(18) Uani 1 1 d . A .
H32 H -0.0439 0.5424 -0.0594 0.058 Uiso 1 1 calc R . .
C33 C -0.0222(6) 0.6112(5) -0.1489(5) 0.057(2) Uani 1 1 d . . .
H33 H -0.0259 0.6676 -0.1294 0.068 Uiso 1 1 calc R A .
C34 C -0.0065(6) 0.6002(5) -0.2206(5) 0.062(2) Uani 1 1 d . A .
H34 H -0.0003 0.6497 -0.2492 0.074 Uiso 1 1 calc R . .
C35 C -0.0001(5) 0.5158(5) -0.2495(4) 0.0504(18) Uani 1 1 d . . .
H35 H 0.0103 0.509 -0.2973 0.061 Uiso 1 1 calc R A .
C36 C -0.1261(5) 0.3162(5) -0.2621(4) 0.0493(18) Uani 1 1 d . A .
C37 C -0.1811(6) 0.2817(8) -0.2127(5) 0.074(3) Uani 1 1 d . . .
H37 H -0.158 0.2556 -0.1724 0.089 Uiso 1 1 calc R A .
C38 C -0.2704(7) 0.2848(10) -0.2216(7) 0.097(4) Uani 1 1 d . A .
H38 H -0.3068 0.2639 -0.1866 0.117 Uiso 1 1 calc R . .
C39 C -0.3036(8) 0.3190(8) -0.2822(7) 0.084(3) Uani 1 1 d . . .
H39 H -0.3631 0.3184 -0.2896 0.101 Uiso 1 1 calc R A .
C40 C -0.2525(8) 0.3533(9) -0.3312(6) 0.092(4) Uani 1 1 d . A .
H40 H -0.2764 0.3778 -0.3719 0.11 Uiso 1 1 calc R . .
C41 C -0.1621(7) 0.3522(9) -0.3212(5) 0.083(3) Uani 1 1 d . . .
H41 H -0.1265 0.3765 -0.3553 0.099 Uiso 1 1 calc R A .
C42 C 0.1996(5) 0.2292(6) -0.2096(4) 0.056(2) Uani 1 1 d . . .
C43 C 0.1983(5) 0.1653(5) -0.1541(4) 0.0461(17) Uani 1 1 d . A .
C44 C 0.1737(5) 0.2071(5) -0.0933(4) 0.0414(15) Uani 1 1 d . . .
C45 C 0.1658(4) 0.2999(5) -0.1059(4) 0.0393(15) Uani 1 1 d . A .
C46 C 0.1862(4) 0.3161(5) -0.1767(4) 0.0452(17) Uani 1 1 d . A .
C47 C 0.2319(6) 0.0713(7) -0.1604(6) 0.073(3) Uani 1 1 d . . .
H47A H 0.2938 0.0715 -0.1562 0.11 Uiso 1 1 calc R A .
H47B H 0.2153 0.0473 -0.2053 0.11 Uiso 1 1 calc R . .
H47C H 0.2079 0.0355 -0.1237 0.11 Uiso 1 1 calc R . .
C48 C 0.1656(7) 0.1669(7) -0.0200(4) 0.070(3) Uani 1 1 d . A .
H48A H 0.1594 0.1038 -0.0239 0.105 Uiso 1 1 calc R . .
H48B H 0.1158 0.1913 0.0028 0.105 Uiso 1 1 calc R . .
H48C H 0.2166 0.1805 0.0072 0.105 Uiso 1 1 calc R . .
C49 C 0.1518(7) 0.3669(7) -0.0495(5) 0.073(3) Uani 1 1 d . . .
H49A H 0.1042 0.3487 -0.0207 0.11 Uiso 1 1 calc R A .
H49B H 0.139 0.4233 -0.0704 0.11 Uiso 1 1 calc R . .
H49C H 0.2031 0.3717 -0.0209 0.11 Uiso 1 1 calc R . .
C50 C 0.2028(6) 0.4028(7) -0.2088(6) 0.079(3) Uani 1 1 d . . .
H50A H 0.1737 0.4481 -0.1826 0.119 Uiso 1 1 calc R A .
H50B H 0.1816 0.4028 -0.2564 0.119 Uiso 1 1 calc R . .
H50C H 0.2638 0.4142 -0.2085 0.119 Uiso 1 1 calc R . .
S1 S 0.4047(3) 0.2723(5) -0.1036(2) 0.152(2) Uani 1 1 d D . .
C80 C 0.5085(9) 0.2473(10) -0.0762(6) 0.152(2) Uani 1 1 d D B .
O1 O 0.3438(11) 0.274(2) -0.0476(8) 0.152(2) Uani 0.5 1 d PD B 1
O2 O 0.381(2) 0.244(4) -0.1682(11) 0.152(2) Uani 0.5 1 d PD B 1
O3 O 0.4466(11) 0.3742(11) -0.0920(9) 0.152(2) Uani 0.5 1 d PD B 1
F1 F 0.5740(9) 0.2500(14) -0.1133(8) 0.152(2) Uani 0.5 1 d PD B 1
F2 F 0.5296(11) 0.2959(16) -0.0203(8) 0.152(2) Uani 0.5 1 d PD B 1
F3 F 0.4786(9) 0.1540(11) -0.0619(7) 0.152(2) Uani 0.5 1 d PD B 1
O1B O 0.3613(14) 0.2158(16) -0.0426(10) 0.122(3) Uani 0.5 1 d P B 2
O2B O 0.390(2) 0.251(3) -0.1719(11) 0.122(3) Uani 0.5 1 d PD B 2
O3B O 0.3781(13) 0.3660(12) -0.1074(9) 0.122(3) Uani 0.5 1 d PD B 2
F1B F 0.5444(11) 0.3132(12) -0.1276(7) 0.122(3) Uani 0.5 1 d PD B 2
F2B F 0.5088(12) 0.2621(13) -0.0021(7) 0.122(3) Uani 0.5 1 d PD B 2
F3B F 0.5383(11) 0.1728(12) -0.0970(8) 0.122(3) Uani 0.5 1 d PD B 2

loop_
_atom_site_aniso_label
_atom_site_aniso_U_11
_atom_site_aniso_U_22
_atom_site_aniso_U_33
_atom_site_aniso_U_23
_atom_site_aniso_U_13
_atom_site_aniso_U_12
Rh1 0.0290(3) 0.0323(3) 0.0272(3) -0.00401(18) 0.00749(19) -0.00120(19)
Cl1 0.0393(9) 0.0439(9) 0.0375(9) -0.0006(7) 0.0161(7) -0.0007(7)
P1 0.0380(9) 0.0341(8) 0.0297(8) -0.0030(6) 0.0093(7) -0.0096(7)
P2 0.0376(9) 0.0402(9) 0.0299(8) -0.0039(7) 0.0053(7) 0.0053(7)
C1A 0.035(7) 0.018(5) 0.019(5) -0.005(4) 0.006(5) -0.008(5)
C2A 0.035(6) 0.036(5) 0.024(5) 0.000(4) 0.001(4) 0.010(4)
C3A 0.030(7) 0.047(7) 0.039(6) -0.006(6) 0.012(5) -0.016(6)
C4A 0.038(3) 0.051(3) 0.036(3) 0.002(2) 0.010(2) 0.005(2)
C5A 0.038(3) 0.051(3) 0.036(3) 0.002(2) 0.010(2) 0.005(2)
C6A 0.038(3) 0.051(3) 0.036(3) 0.002(2) 0.010(2) 0.005(2)
C7A 0.038(3) 0.051(3) 0.036(3) 0.002(2) 0.010(2) 0.005(2)
C8A 0.038(3) 0.051(3) 0.036(3) 0.002(2) 0.010(2) 0.005(2)
C9A 0.038(3) 0.051(3) 0.036(3) 0.002(2) 0.010(2) 0.005(2)
C1B 0.080(8) 0.082(6) 0.054(6) 0.003(5) 0.015(5) -0.001(6)
C2B 0.080(8) 0.082(6) 0.054(6) 0.003(5) 0.015(5) -0.001(6)
C3B 0.035(11) 0.104(19) 0.032(10) -0.005(12) 0.015(8) -0.021(12)
C4B 0.080(8) 0.082(6) 0.054(6) 0.003(5) 0.015(5) -0.001(6)
C5B 0.080(8) 0.082(6) 0.054(6) 0.003(5) 0.015(5) -0.001(6)
C6B 0.080(8) 0.082(6) 0.054(6) 0.003(5) 0.015(5) -0.001(6)
C7B 0.080(8) 0.082(6) 0.054(6) 0.003(5) 0.015(5) -0.001(6)
C8B 0.080(8) 0.082(6) 0.054(6) 0.003(5) 0.015(5) -0.001(6)
C9B 0.080(8) 0.082(6) 0.054(6) 0.003(5) 0.015(5) -0.001(6)
C10 0.029(3) 0.036(3) 0.043(4) -0.001(3) 0.009(3) -0.003(3)
C11 0.075(6) 0.036(4) 0.039(4) 0.000(3) 0.022(4) -0.001(3)
C12 0.097(7) 0.041(4) 0.046(4) 0.005(3) 0.021(4) -0.009(4)
C13 0.061(5) 0.042(4) 0.053(4) 0.006(3) 0.015(4) -0.004(4)
C14 0.056(5) 0.037(4) 0.063(5) -0.004(3) 0.008(4) -0.003(3)
C15 0.046(4) 0.040(4) 0.042(4) -0.005(3) 0.010(3) -0.006(3)
C16 0.045(4) 0.042(4) 0.056(4) -0.009(3) -0.006(3) -0.009(3)
C17 0.049(5) 0.086(7) 0.093(7) 0.015(6) -0.004(5) -0.010(5)
C18 0.050(6) 0.087(8) 0.153(12) 0.021(8) -0.013(7) -0.018(6)
C19 0.068(7) 0.084(8) 0.125(11) -0.030(8) -0.035(7) -0.002(6)
C20 0.098(9) 0.074(7) 0.084(7) -0.008(6) -0.037(7) -0.006(6)
C21 0.070(6) 0.068(6) 0.059(5) -0.003(5) -0.019(4) -0.007(5)
C22 0.053(5) 0.057(4) 0.029(3) -0.001(3) 0.000(3) 0.018(4)
C23 0.060(5) 0.053(4) 0.038(4) -0.001(3) 0.007(3) 0.012(4)
C24 0.071(6) 0.059(5) 0.033(4) 0.006(3) 0.014(4) 0.001(4)
C25 0.094(7) 0.078(6) 0.049(5) 0.020(5) 0.024(5) 0.034(6)
C26 0.087(7) 0.079(6) 0.066(6) 0.009(5) 0.037(5) 0.013(6)
C27 0.084(8) 0.125(10) 0.052(5) 0.026(6) 0.023(5) -0.013(7)
C28 0.099(9) 0.079(7) 0.065(6) 0.013(5) 0.012(6) -0.011(6)
C29 0.100(8) 0.071(6) 0.055(5) 0.004(5) 0.021(5) 0.011(6)
C30 0.035(4) 0.036(3) 0.039(3) -0.002(3) 0.011(3) 0.001(3)
C31 0.049(4) 0.039(3) 0.037(3) -0.003(3) 0.008(3) 0.001(3)
C32 0.056(5) 0.042(4) 0.046(4) -0.008(3) 0.012(3) 0.001(3)
C33 0.066(6) 0.036(4) 0.069(5) -0.014(4) 0.018(4) -0.009(4)
C34 0.074(6) 0.038(4) 0.074(6) 0.010(4) 0.012(5) -0.011(4)
C35 0.059(5) 0.046(4) 0.047(4) 0.003(3) 0.015(4) -0.004(4)
C36 0.043(4) 0.044(4) 0.061(5) -0.013(4) -0.013(4) 0.010(3)
C37 0.045(5) 0.118(9) 0.059(6) -0.004(5) 0.009(4) 0.001(5)
C38 0.049(6) 0.149(12) 0.094(9) -0.019(8) -0.006(6) 0.017(7)
C39 0.071(7) 0.084(7) 0.098(9) -0.017(7) 0.008(7) 0.014(6)
C40 0.088(8) 0.107(9) 0.080(7) -0.009(7) -0.036(7) 0.029(7)
C41 0.064(6) 0.117(9) 0.067(6) 0.011(6) -0.014(5) 0.008(6)
C42 0.031(4) 0.100(7) 0.037(4) -0.009(4) 0.014(3) 0.011(4)
C43 0.031(4) 0.053(4) 0.054(4) -0.007(4) -0.007(3) 0.009(3)
C44 0.033(4) 0.053(4) 0.038(4) 0.001(3) -0.001(3) -0.001(3)
C45 0.033(4) 0.045(4) 0.041(4) -0.007(3) -0.002(3) 0.000(3)
C46 0.025(3) 0.056(4) 0.055(4) 0.014(4) 0.001(3) -0.010(3)
C47 0.060(6) 0.072(6) 0.088(7) -0.031(5) -0.018(5) 0.027(5)
C48 0.070(6) 0.090(7) 0.050(5) 0.021(5) -0.002(4) 0.006(5)
C49 0.065(6) 0.076(6) 0.079(6) -0.036(5) -0.019(5) 0.017(5)
C50 0.045(5) 0.081(6) 0.112(8) 0.048(6) -0.005(5) -0.027(5)
S1 0.072(2) 0.316(7) 0.0660(18) 0.019(3) -0.0121(15) -0.016(3)
C80 0.072(2) 0.316(7) 0.0660(18) 0.019(3) -0.0121(15) -0.016(3)
O1 0.072(2) 0.316(7) 0.0660(18) 0.019(3) -0.0121(15) -0.016(3)
O2 0.072(2) 0.316(7) 0.0660(18) 0.019(3) -0.0121(15) -0.016(3)
O3 0.072(2) 0.316(7) 0.0660(18) 0.019(3) -0.0121(15) -0.016(3)
F1 0.072(2) 0.316(7) 0.0660(18) 0.019(3) -0.0121(15) -0.016(3)
F2 0.072(2) 0.316(7) 0.0660(18) 0.019(3) -0.0121(15) -0.016(3)
F3 0.072(2) 0.316(7) 0.0660(18) 0.019(3) -0.0121(15) -0.016(3)
O1B 0.100(5) 0.184(8) 0.081(4) 0.021(5) 0.014(4) 0.039(5)
O2B 0.100(5) 0.184(8) 0.081(4) 0.021(5) 0.014(4) 0.039(5)
O3B 0.100(5) 0.184(8) 0.081(4) 0.021(5) 0.014(4) 0.039(5)
F1B 0.100(5) 0.184(8) 0.081(4) 0.021(5) 0.014(4) 0.039(5)
F2B 0.100(5) 0.184(8) 0.081(4) 0.021(5) 0.014(4) 0.039(5)
F3B 0.100(5) 0.184(8) 0.081(4) 0.021(5) 0.014(4) 0.039(5)

loop_
_atom_type_symbol
_atom_type_description
_atom_type_scat_dispersion_real
_atom_type_scat_dispersion_imag
_atom_type_scat_source
Rh Rh -1.1178 0.9187 'International Tables Vol C Tables 4.2.6.8 and 6.1.1.4'
P P 0.1023 0.0942 'International Tables Vol C Tables 4.2.6.8 and 6.1.1.4'
Cl Cl 0.1484 0.1585 'International Tables Vol C Tables 4.2.6.8 and 6.1.1.4'
S S 0.1246 0.1234 'International Tables Vol C Tables 4.2.6.8 and 6.1.1.4'
F F 0.0171 0.0103 'International Tables Vol C Tables 4.2.6.8 and 6.1.1.4'
O O 0.0106 0.006 'International Tables Vol C Tables 4.2.6.8 and 6.1.1.4'
C C 0.0033 0.0016 'International Tables Vol C Tables 4.2.6.8 and 6.1.1.4'
H H 0 0 'International Tables Vol C Tables 4.2.6.8 and 6.1.1.4'

loop_
_geom_angle_atom_site_label_1
_geom_angle_atom_site_label_2
_geom_angle_atom_site_label_3
_geom_angle
C42 Rh1 C46 39.1(3)
C42 Rh1 C45 63.4(3)
C46 Rh1 C45 36.6(3)
C42 Rh1 C44 62.2(3)
C46 Rh1 C44 61.3(3)
C45 Rh1 C44 36.9(3)
C42 Rh1 C43 37.7(3)
C46 Rh1 C43 62.1(3)
C45 Rh1 C43 60.9(3)
C44 Rh1 C43 35.4(3)
C42 Rh1 P1 95.2(2)
C46 Rh1 P1 133.0(2)
C45 Rh1 P1 149.52(19)
C44 Rh1 P1 115.0(2)
C43 Rh1 P1 88.8(2)
C42 Rh1 P2 108.7(2)
C46 Rh1 P2 92.17(19)
C45 Rh1 P2 111.6(2)
C44 Rh1 P2 148.5(2)
C43 Rh1 P2 146.5(2)
P1 Rh1 P2 95.22(6)
C42 Rh1 Cl1 152.2(2)
C46 Rh1 Cl1 127.4(2)
C45 Rh1 Cl1 93.99(18)
C44 Rh1 Cl1 90.07(19)
C43 Rh1 Cl1 118.3(2)
P1 Rh1 Cl1 98.31(6)
P2 Rh1 Cl1 94.07(6)
C1B P1 C16 91.7(15)
C1B P1 C10 109.5(16)
C16 P1 C10 103.3(3)
C1B P1 C1A 12.1(16)
C16 P1 C1A 103.1(5)
C10 P1 C1A 102.3(5)
C1B P1 Rh1 113.4(16)
C16 P1 Rh1 121.8(3)
C10 P1 Rh1 114.5(2)
C1A P1 Rh1 109.6(4)
C22 P2 C30 102.3(3)
C22 P2 C36 104.9(4)
C30 P2 C36 100.1(3)
C22 P2 Rh1 110.9(3)
C30 P2 Rh1 112.7(2)
C36 P2 Rh1 123.5(3)
C2A C1A P1 131.9(10)
C2A C1A H1A 114.1
P1 C1A H1A 114.1
C1A C2A C4A 120.0(11)
C1A C2A C3A 126.1(10)
C4A C2A C3A 113.9(10)
C42 C3A C2A 125.7(10)
C42 C3A H3A1 105.9
C2A C3A H3A1 105.9
C42 C3A H3A2 105.9
C2A C3A H3A2 105.9
H3A1 C3A H3A2 106.2
C5A C4A C9A 118.3(11)
C5A C4A C2A 119.4(11)
C9A C4A C2A 122.3(11)
C4A C5A C6A 121.1(13)
C4A C5A H5A 119.4
C6A C5A H5A 119.4
C5A C6A C7A 118.1(12)
C5A C6A H6A 121
C7A C6A H6A 121
C8A C7A C6A 119.6(12)
C8A C7A H7A 120.2
C6A C7A H7A 120.2
C7A C8A C9A 122.4(12)
C7A C8A H8A 118.8
C9A C8A H8A 118.8
C8A C9A C4A 120.4(12)
C8A C9A H9A 119.8
C4A C9A H9A 119.8
C2B C1B P1 174(4)
C1B C2B C5B 176(3)
C42 C3B H3B1 109.4
C42 C3B H3B2 109.4
H3B1 C3B H3B2 109.5
C42 C3B H3B3 109.5
H3B1 C3B H3B3 109.5
H3B2 C3B H3B3 109.5
C5B C4B C9B 121(2)
C5B C4B H4B 119.6
C9B C4B H4B 119.6
C6B C5B C4B 122(2)
C6B C5B C2B 116(2)
C4B C5B C2B 122(2)
C7B C6B C5B 118(2)
C7B C6B H6B 121
C5B C6B H6B 121
C6B C7B C8B 118(2)
C6B C7B H7B 121.2
C8B C7B H7B 121.2
C7B C8B C9B 128(2)
C7B C8B H8B 116
C9B C8B H8B 116
C8B C9B C4B 113(2)
C8B C9B H9B 123.7
C4B C9B H9B 123.7
C11 C10 C15 117.8(6)
C11 C10 P1 120.7(5)
C15 C10 P1 121.4(5)
C12 C11 C10 121.1(7)
C12 C11 H11 119.5
C10 C11 H11 119.5
C13 C12 C11 120.4(7)
C13 C12 H12 119.8
C11 C12 H12 119.8
C12 C13 C14 119.2(7)
C12 C13 H13 120.4
C14 C13 H13 120.4
C13 C14 C15 120.6(7)
C13 C14 H14 119.7
C15 C14 H14 119.7
C14 C15 C10 120.8(7)
C14 C15 H15 119.6
C10 C15 H15 119.6
C17 C16 C21 120.0(9)
C17 C16 P1 121.7(7)
C21 C16 P1 118.2(6)
C16 C17 C18 121.0(11)
C16 C17 H17 119.5
C18 C17 H17 119.5
C19 C18 C17 118.4(11)
C19 C18 H18 120.8
C17 C18 H18 120.8
C18 C19 C20 122.5(11)
C18 C19 H19 118.8
C20 C19 H19 118.8
C19 C20 C21 118.8(11)
C19 C20 H20 120.6
C21 C20 H20 120.6
C20 C21 C16 119.4(10)
C20 C21 H21 120.3
C16 C21 H21 120.3
C23 C22 P2 172.4(8)
C22 C23 C24 175.7(9)
C25 C24 C29 120.0(8)
C25 C24 C23 124.1(8)
C29 C24 C23 115.3(8)
C24 C25 C26 121.6(9)
C24 C25 H25 119.2
C26 C25 H25 119.2
C27 C26 C25 119.0(10)
C27 C26 H26 120.5
C25 C26 H26 120.5
C26 C27 C28 121.5(9)
C26 C27 H27 119.3
C28 C27 H27 119.3
C27 C28 C29 119.7(10)
C27 C28 H28 120.1
C29 C28 H28 120.1
C28 C29 C24 117.0(9)
C28 C29 H29 121.5
C24 C29 H29 121.5
C31 C30 C35 119.7(6)
C31 C30 P2 118.1(5)
C35 C30 P2 122.0(5)
C32 C31 C30 120.6(7)
C32 C31 H31 119.7
C30 C31 H31 119.7
C31 C32 C33 120.5(7)
C31 C32 H32 119.8
C33 C32 H32 119.7
C32 C33 C34 118.8(7)
C32 C33 H33 120.6
C34 C33 H33 120.6
C35 C34 C33 120.6(7)
C35 C34 H34 119.7
C33 C34 H34 119.7
C30 C35 C34 119.8(7)
C30 C35 H35 120.1
C34 C35 H35 120.1
C41 C36 C37 117.6(9)
C41 C36 P2 121.0(8)
C37 C36 P2 120.7(7)
C36 C37 C38 121.6(11)
C36 C37 H37 119.3
C38 C37 H37 119.2
C39 C38 C37 118.9(13)
C39 C38 H38 120.5
C37 C38 H38 120.6
C40 C39 C38 121.3(12)
C40 C39 H39 119.4
C38 C39 H39 119.3
C39 C40 C41 119.6(11)
C39 C40 H40 120.2
C41 C40 H40 120.2
C36 C41 C40 121.0(11)
C36 C41 H41 119.5
C40 C41 H41 119.5
C43 C42 C46 106.5(6)
C43 C42 C3A 118.0(9)
C46 C42 C3A 134.9(9)
C43 C42 C3B 141.1(13)
C46 C42 C3B 106.2(13)
C3A C42 C3B 30.4(10)
C43 C42 Rh1 75.7(4)
C46 C42 Rh1 73.9(4)
C3A C42 Rh1 122.6(7)
C3B C42 Rh1 134.1(10)
C44 C43 C42 108.5(7)
C44 C43 C47 126.4(8)
C42 C43 C47 124.4(8)
C44 C43 Rh1 72.1(4)
C42 C43 Rh1 66.5(4)
C47 C43 Rh1 134.0(6)
C43 C44 C45 109.5(6)
C43 C44 C48 127.7(8)
C45 C44 C48 122.4(7)
C43 C44 Rh1 72.5(4)
C45 C44 Rh1 71.0(4)
C48 C44 Rh1 128.3(6)
C46 C45 C44 108.2(6)
C46 C45 C49 127.3(8)
C44 C45 C49 123.8(7)
C46 C45 Rh1 71.4(4)
C44 C45 Rh1 72.1(4)
C49 C45 Rh1 129.4(6)
C45 C46 C50 126.5(8)
C45 C46 C42 106.7(7)
C50 C46 C42 126.3(8)
C45 C46 Rh1 72.0(4)
C50 C46 Rh1 132.1(6)
C42 C46 Rh1 66.9(4)
C43 C47 H47A 109.5
C43 C47 H47B 109.5
H47A C47 H47B 109.5
C43 C47 H47C 109.4
H47A C47 H47C 109.5
H47B C47 H47C 109.5
C44 C48 H48A 109.4
C44 C48 H48B 109.5
H48A C48 H48B 109.5
C44 C48 H48C 109.5
H48A C48 H48C 109.5
H48B C48 H48C 109.5
C45 C49 H49A 109.5
C45 C49 H49B 109.5
H49A C49 H49B 109.5
C45 C49 H49C 109.5
H49A C49 H49C 109.5
H49B C49 H49C 109.5
C46 C50 H50A 109.5
C46 C50 H50B 109.5
H50A C50 H50B 109.5
C46 C50 H50C 109.5
H50A C50 H50C 109.5
H50B C50 H50C 109.5
O2B S1 O2 8(3)
O2B S1 O1 127.4(17)
O2 S1 O1 120.8(18)
O2B S1 O3B 98(2)
O2 S1 O3B 101(3)
O1 S1 O3B 80.5(15)
O2B S1 O1B 120(2)
O2 S1 O1B 112(2)
O1 S1 O1B 35.0(14)
O3B S1 O1B 115.5(11)
O2B S1 O3 114.0(19)
O2 S1 O3 121(2)
O1 S1 O3 98.3(14)
O3B S1 O3 40.2(9)
O1B S1 O3 124.0(11)
O2B S1 C80 112.9(17)
O2 S1 C80 116(2)
O1 S1 C80 113.4(9)
O3B S1 C80 118.9(10)
O1B S1 C80 93.4(9)
O3 S1 C80 78.7(6)
F1 C80 F3B 63.5(12)
F1 C80 F2 103.9(15)
F3B C80 F2 130.2(17)
F1 C80 F2B 124.1(15)
F3B C80 F2B 116.5(14)
F2 C80 F2B 29.0(12)
F1 C80 F3 112.7(14)
F3B C80 F3 49.3(10)
F2 C80 F3 116.4(14)
F2B C80 F3 88.1(12)
F1 C80 F1B 45.6(10)
F3B C80 F1B 104.0(13)
F2 C80 F1B 93.7(14)
F2B C80 F1B 122.7(15)
F3 C80 F1B 148.2(13)
F1 C80 S1 125.7(11)
F3B C80 S1 115.9(12)
F2 C80 S1 110.0(12)
F2B C80 S1 105.0(11)
F3 C80 S1 88.5(9)
F1B C80 S1 90.4(9)

loop_
_geom_bond_atom_site_label_1
_geom_bond_atom_site_label_2
_geom_bond_distance
Rh1 C42 2.143(7)
Rh1 C46 2.238(7)
Rh1 C45 2.245(7)
Rh1 C44 2.259(7)
Rh1 C43 2.264(7)
Rh1 P1 2.3019(17)
Rh1 P2 2.3140(18)
Rh1 Cl1 2.4148(16)
P1 C1B 1.70(4)
P1 C16 1.797(8)
P1 C10 1.810(7)
P1 C1A 1.830(14)
P2 C22 1.750(7)
P2 C30 1.836(7)
P2 C36 1.839(8)
C1A C2A 1.335(18)
C1A H1A 0.93
C2A C4A 1.480(14)
C2A C3A 1.527(16)
C3A C42 1.516(14)
C3A H3A1 0.97
C3A H3A2 0.97
C4A C5A 1.380(18)
C4A C9A 1.404(17)
C5A C6A 1.404(17)
C5A H5A 0.93
C6A C7A 1.439(17)
C6A H6A 0.93
C7A C8A 1.323(19)
C7A H7A 0.93
C8A C9A 1.376(16)
C8A H8A 0.93
C9A H9A 0.93
C1B C2B 1.20(5)
C2B C5B 1.48(3)
C3B C42 1.56(2)
C3B H3B1 0.96
C3B H3B2 0.96
C3B H3B3 0.96
C4B C5B 1.399(19)
C4B C9B 1.405(18)
C4B H4B 0.93
C5B C6B 1.388(18)
C6B C7B 1.366(18)
C6B H6B 0.93
C7B C8B 1.367(19)
C7B H7B 0.93
C8B C9B 1.386(18)
C8B H8B 0.93
C9B H9B 0.93
C10 C11 1.383(9)
C10 C15 1.386(9)
C11 C12 1.389(11)
C11 H11 0.93
C12 C13 1.368(11)
C12 H12 0.93
C13 C14 1.374(11)
C13 H13 0.93
C14 C15 1.385(11)
C14 H14 0.93
C15 H15 0.93
C16 C17 1.349(12)
C16 C21 1.402(12)
C17 C18 1.414(15)
C17 H17 0.93
C18 C19 1.346(17)
C18 H18 0.93
C19 C20 1.382(18)
C19 H19 0.93
C20 C21 1.393(14)
C20 H20 0.93
C21 H21 0.93
C22 C23 1.168(10)
C23 C24 1.466(10)
C24 C25 1.358(12)
C24 C29 1.424(13)
C25 C26 1.371(12)
C25 H25 0.93
C26 C27 1.337(15)
C26 H26 0.93
C27 C28 1.401(16)
C27 H27 0.93
C28 C29 1.389(13)
C28 H28 0.93
C29 H29 0.93
C30 C31 1.383(9)
C30 C35 1.389(10)
C31 C32 1.380(10)
C31 H31 0.93
C32 C33 1.394(11)
C32 H32 0.93
C33 C34 1.397(12)
C33 H33 0.93
C34 C35 1.391(11)
C34 H34 0.93
C35 H35 0.93
C36 C41 1.362(12)
C36 C37 1.376(13)
C37 C38 1.391(14)
C37 H37 0.93
C38 C39 1.359(17)
C38 H38 0.93
C39 C40 1.332(16)
C39 H39 0.93
C40 C41 1.410(16)
C40 H40 0.93
C41 H41 0.93
C42 C43 1.430(12)
C42 C46 1.469(12)
C43 C44 1.374(10)
C43 C47 1.515(11)
C44 C45 1.426(10)
C44 C48 1.525(11)
C45 C46 1.406(10)
C45 C49 1.491(10)
C46 C50 1.467(11)
C47 H47A 0.96
C47 H47B 0.96
C47 H47C 0.96
C48 H48A 0.96
C48 H48B 0.96
C48 H48C 0.96
C49 H49A 0.96
C49 H49B 0.96
C49 H49C 0.96
C50 H50A 0.96
C50 H50B 0.96
C50 H50C 0.96
S1 O2B 1.357(17)
S1 O2 1.348(18)
S1 O1 1.427(12)
S1 O3B 1.474(15)
S1 O1B 1.59(2)
S1 O3 1.683(16)
S1 C80 1.725(15)
C80 F1 1.241(14)
C80 F3B 1.280(15)
C80 F2 1.329(17)
C80 F2B 1.426(15)
C80 F3 1.506(15)
C80 F1B 1.505(15)
